data_7000142
loop_
_publ_author_name
'Zhang, Jie-Peng'
'Lin, Yan-Yong'
'Huang, Xiao-Chun'
'Chen, Xiao-Ming'

_publ_section_title
;
 Supramolecular isomerism within three-dimensional 3-connected nets:
 unusual synthesis and characterization of trimorphic copper(I)
 3,5-dimethyl-1,2,4-triazolate.
;
_journal_issue 22
_journal_name_full 'Dalton transactions (Cambridge, England : 2003)'
_journal_page_first 3681
_journal_page_last 3685
_journal_paper_doi 10.1039/b509615d
_journal_year 2005
_chemical_formula_sum 'C4 H6 Cu N3'
_chemical_formula_weight 159.66
_chemical_name_systematic
;
?
;
_space_group_IT_number 86
_symmetry_cell_setting tetragonal
_symmetry_space_group_name_Hall '-P 4bc'
_symmetry_space_group_name_H-M 'P 42/n :2'
_atom_sites_solution_hydrogens geom
_atom_sites_solution_primary direct
_atom_sites_solution_secondary difmap
_audit_creation_method SHELXL-97
_cell_angle_alpha 90.00(2)
_cell_angle_beta 90.00(2)
_cell_angle_gamma 90.00(2)
_cell_formula_units_Z 8
_cell_length_a 13.470(2)
_cell_length_b 13.470(2)
_cell_length_c 6.142(2)
_cell_measurement_temperature 293(2)
_cell_volume 1114.4(4)
_computing_cell_refinement SAINT
_computing_data_collection SMART
_computing_data_reduction SAINT
_computing_structure_refinement 'SHELXL-97 (Sheldrick, 1997)'
_computing_structure_solution 'SHELXS-97 (Sheldrick, 1990)'
_diffrn_ambient_temperature 293(2)
_diffrn_measured_fraction_theta_full 0.977
_diffrn_measured_fraction_theta_max 0.977
_diffrn_measurement_device_type CCD
_diffrn_measurement_method '/w scan'
_diffrn_radiation_monochromator graphite
_diffrn_radiation_source 'fine-focus sealed tube'
_diffrn_radiation_type MoK\a
_diffrn_radiation_wavelength 0.71073
_diffrn_reflns_av_R_equivalents 0.0154
_diffrn_reflns_av_sigmaI/netI 0.0128
_diffrn_reflns_limit_h_max 18
_diffrn_reflns_limit_h_min -17
_diffrn_reflns_limit_k_max 17
_diffrn_reflns_limit_k_min -18
_diffrn_reflns_limit_l_max 8
_diffrn_reflns_limit_l_min -8
_diffrn_reflns_number 7811
_diffrn_reflns_theta_full 30.00
_diffrn_reflns_theta_max 30.00
_diffrn_reflns_theta_min 2.14
_exptl_absorpt_coefficient_mu 3.796
_exptl_absorpt_correction_T_max 0.5173
_exptl_absorpt_correction_T_min 0.3955
_exptl_absorpt_correction_type multi-scan
_exptl_absorpt_process_details SADABS
_exptl_crystal_colour pale-yellow
_exptl_crystal_density_diffrn 1.903
_exptl_crystal_density_method 'not measured'
_exptl_crystal_description block-like
_exptl_crystal_F_000 640
_exptl_crystal_size_max 0.30
_exptl_crystal_size_mid 0.20
_exptl_crystal_size_min 0.20
_refine_diff_density_max 0.327
_refine_diff_density_min -0.273
_refine_diff_density_rms 0.062
_refine_ls_extinction_method none
_refine_ls_goodness_of_fit_ref 1.046
_refine_ls_hydrogen_treatment constr
_refine_ls_matrix_type full
_refine_ls_number_parameters 75
_refine_ls_number_reflns 1593
_refine_ls_number_restraints 0
_refine_ls_restrained_S_all 1.046
_refine_ls_R_factor_all 0.0260
_refine_ls_R_factor_gt 0.0229
_refine_ls_shift/su_max 0.001
_refine_ls_shift/su_mean 0.000
_refine_ls_structure_factor_coef Fsqd
_refine_ls_weighting_details 'calc w=1/[\s^2^(Fo^2^)+(0.0307P)^2^+0.7062P] where P=(Fo^2^+2Fc^2^)/3'
_refine_ls_weighting_scheme calc
_refine_ls_wR_factor_gt 0.0614
_refine_ls_wR_factor_ref 0.0624
_reflns_number_gt 1431
_reflns_number_total 1593
_reflns_threshold_expression >2sigma(I)
_cod_data_source_file b509615d.txt
_cod_data_source_block compound_1
_cod_original_cell_volume 1114.6(5)
_cod_original_sg_symbol_H-M P4(2)/n
_cod_database_code 7000142

loop_
_symmetry_equiv_pos_as_xyz
'x, y, z'
'-x+1/2, -y+1/2, z'
'-y, x+1/2, z+1/2'
'y+1/2, -x, z+1/2'
'-x, -y, -z'
'x-1/2, y-1/2, -z'
'y, -x-1/2, -z-1/2'
'-y-1/2, x, -z-1/2'

loop_
_atom_site_label
_atom_site_type_symbol
_atom_site_fract_x
_atom_site_fract_y
_atom_site_fract_z
_atom_site_U_iso_or_equiv
_atom_site_adp_type
_atom_site_occupancy
_atom_site_symmetry_multiplicity
_atom_site_calc_flag
_atom_site_refinement_flags
_atom_site_disorder_assembly
_atom_site_disorder_group
Cu1 Cu 0.600572(14) 0.474453(15) 0.17130(3) 0.02499(9) Uani 1 1 d . . .
N1 N 0.51324(10) 0.23502(10) -0.2023(2) 0.0248(3) Uani 1 1 d . . .
N2 N 0.53451(9) 0.36938(9) 0.0039(2) 0.0243(3) Uani 1 1 d . . .
N3 N 0.47161(10) 0.39442(10) -0.1671(2) 0.0256(3) Uani 1 1 d . . .
C1 C 0.55623(11) 0.27410(11) -0.0232(3) 0.0247(3) Uani 1 1 d . . .
C2 C 0.46082(11) 0.31240(12) -0.2854(3) 0.0255(3) Uani 1 1 d . . .
C3 C 0.61665(17) 0.21573(14) 0.1323(4) 0.0413(5) Uani 1 1 d . . .
H3A H 0.6475 0.2598 0.2349 0.062 Uiso 1 1 calc R . .
H3D H 0.6669 0.1798 0.0543 0.062 Uiso 1 1 calc R . .
H3B H 0.5747 0.1697 0.2084 0.062 Uiso 1 1 calc R . .
C4 C 0.39877(15) 0.30616(15) -0.4860(3) 0.0405(5) Uani 1 1 d . . .
H4D H 0.3498 0.3579 -0.4839 0.061 Uiso 1 1 calc R . .
H4A H 0.3663 0.2428 -0.4913 0.061 Uiso 1 1 calc R . .
H4B H 0.4403 0.3138 -0.6120 0.061 Uiso 1 1 calc R . .

loop_
_atom_site_aniso_label
_atom_site_aniso_U_11
_atom_site_aniso_U_22
_atom_site_aniso_U_33
_atom_site_aniso_U_23
_atom_site_aniso_U_13
_atom_site_aniso_U_12
Cu1 0.02087(11) 0.02242(12) 0.03167(14) -0.00312(8) -0.00641(7) -0.00010(6)
N1 0.0226(6) 0.0191(6) 0.0327(7) -0.0050(5) 0.0007(5) 0.0004(5)
N2 0.0213(6) 0.0199(6) 0.0315(7) -0.0035(5) -0.0053(5) 0.0014(5)
N3 0.0220(6) 0.0209(6) 0.0339(8) -0.0046(5) -0.0077(5) 0.0026(5)
C1 0.0229(7) 0.0190(7) 0.0322(8) -0.0012(6) 0.0003(6) -0.0002(5)
C2 0.0210(7) 0.0228(7) 0.0328(9) -0.0064(6) -0.0013(6) -0.0002(6)
C3 0.0514(12) 0.0288(9) 0.0436(11) 0.0006(8) -0.0117(9) 0.0104(8)
C4 0.0394(10) 0.0402(10) 0.0419(10) -0.0151(9) -0.0139(8) 0.0074(8)

loop_
_atom_type_symbol
_atom_type_description
_atom_type_scat_dispersion_real
_atom_type_scat_dispersion_imag
_atom_type_scat_source
C C 0.0033 0.0016 'International Tables Vol C Tables 4.2.6.8 and 6.1.1.4'
H H 0.0000 0.0000 'International Tables Vol C Tables 4.2.6.8 and 6.1.1.4'
N N 0.0061 0.0033 'International Tables Vol C Tables 4.2.6.8 and 6.1.1.4'
Cu Cu 0.3201 1.2651 'International Tables Vol C Tables 4.2.6.8 and 6.1.1.4'

loop_
_geom_angle_atom_site_label_1
_geom_angle_atom_site_label_2
_geom_angle_atom_site_label_3
_geom_angle
_geom_angle_site_symmetry_1
_geom_angle_site_symmetry_3
_geom_angle_publ_flag
N2 Cu1 N1 132.95(5) . 4_565 ?
N2 Cu1 N3 113.98(5) . 5_665 ?
N1 Cu1 N3 111.91(6) 4_565 5_665 ?
C1 N1 C2 103.29(13) . . ?
C1 N1 Cu1 129.87(11) . 3_644 ?
C2 N1 Cu1 126.78(11) . 3_644 ?
C1 N2 N3 105.93(13) . . ?
C1 N2 Cu1 131.54(11) . . ?
N3 N2 Cu1 119.80(10) . . ?
C2 N3 N2 106.11(13) . . ?
C2 N3 Cu1 131.92(11) . 5_665 ?
N2 N3 Cu1 121.04(10) . 5_665 ?
N2 C1 N1 112.61(14) . . ?
N2 C1 C3 123.65(16) . . ?
N1 C1 C3 123.66(15) . . ?
N3 C2 N1 112.05(14) . . ?
N3 C2 C4 124.00(15) . . ?
N1 C2 C4 123.96(15) . . ?

loop_
_geom_bond_atom_site_label_1
_geom_bond_atom_site_label_2
_geom_bond_distance
_geom_bond_site_symmetry_2
_geom_bond_publ_flag
Cu1 N2 1.9628(13) . ?
Cu1 N1 1.9774(14) 4_565 ?
Cu1 N3 2.0163(14) 5_665 ?
N1 C1 1.350(2) . ?
N1 C2 1.359(2) . ?
N1 Cu1 1.9774(14) 3_644 ?
N2 C1 1.3269(19) . ?
N2 N3 1.3911(19) . ?
N3 C2 1.330(2) . ?
N3 Cu1 2.0163(14) 5_665 ?
C1 C3 1.481(2) . ?
C2 C4 1.492(2) . ?
